data_9003716
loop_
_publ_author_name
'Camara, F.'
'Oberti, R.'

_publ_section_title
;
 The crystal-chemistry of holmquistites: Ferroholmquistite from
 Greenbushes (Western Australia) and
 hints for compositional constraints in B-Li amphiboles
 Sample: Siberia
;
_journal_name_full 'American Mineralogist'
_journal_page_first 1167
_journal_page_last 1176
_journal_paper_doi 10.2138/am.2005.1793
_journal_volume 90
_journal_year 2005
_chemical_formula_sum 'Al1.98 F0.02 Fe1.2 H1.98 Li1.71 Mg1.89 Mn0.01 Na0.03 O23.98 Si7.98'
_chemical_name_mineral Holmquistite
_space_group_IT_number 62
_symmetry_space_group_name_Hall '-P 2ac 2n'
_symmetry_space_group_name_H-M 'P n m a'
_cell_angle_alpha 90
_cell_angle_beta 90
_cell_angle_gamma 90
_cell_length_a 18.277
_cell_length_b 17.646
_cell_length_c 5.2792
_cell_formula_units_Z 4
_cell_volume 1702.626
_exptl_crystal_density_diffrn 3.088
_cod_depositor_comments
;
 Changing the _chemical_formula_sum data item value from
 'Al1.98 F0.02 Fe1.2 H3.96 Li1.71 Mg1.89 Mn0.01 Na0.03 O24 Si7.98' to
 'Al1.98 F0.02 Fe1.2 H1.98 Li1.71 Mg1.89 Mn0.01 Na0.03 O23.98 Si7.98'.

 Antanas Vaitkus,
 2017-01-25

 Adding the _atom_site_type_symbol data item.

 Antanas Vaitkus,
 2017-01-17
;
_cod_original_formula_sum 'Mg1.89 Fe1.2 Mn.01 Al1.98 Li1.71 Na.03 Si7.98 O24 F.02 H3.96'
_cod_database_code 9003716

loop_
_symmetry_equiv_pos_as_xyz
x,y,z
x,1/2-y,z
-x,1/2+y,-z
1/2-x,1/2+y,1/2+z
1/2+x,1/2-y,1/2-z
1/2+x,y,1/2-z
1/2-x,-y,1/2+z
-x,-y,-z

loop_
_atom_site_label
_atom_site_type_symbol
_atom_site_fract_x
_atom_site_fract_y
_atom_site_fract_z
_atom_site_occupancy
_atom_site_U_iso_or_equiv
Mg1 Mg 0.12520 0.15890 0.39430 0.65500 0.00700
Fe1 Fe 0.12520 0.15890 0.39430 0.34000 0.00700
Mn1 Mn 0.12520 0.15890 0.39430 0.00500 0.00700
Al2 Al 0.12530 0.06880 -0.10410 0.98000 0.00700
Fe2 Fe 0.12530 0.06880 -0.10410 0.02000 0.00700
Mg3 Mg 0.12530 0.25000 -0.10600 0.53000 0.00700
Fe3 Fe 0.12530 0.25000 -0.10600 0.47000 0.00700
Li4 Li 0.12390 -0.00910 0.39860 0.85500 0.01800
Mg4 Mg 0.12390 -0.00910 0.39860 0.02500 0.01800
Na4 Na 0.12390 -0.00910 0.39860 0.01500 0.01800
Fe4 Fe 0.12390 -0.00910 0.39860 0.00500 0.01800
Si1A Si 0.26960 0.16190 0.06740 0.99500 0.00600
Al1A Al 0.26960 0.16190 0.06740 0.00500 0.00600
Si1B Si -0.01910 0.16240 0.72310 0.99500 0.00600
Al1B Al -0.01910 0.16240 0.72310 0.00500 0.00600
Si2A Si 0.27350 0.07590 0.57360 1.00000 0.00600
Si2B Si -0.02420 0.07700 0.21440 1.00000 0.00600
O1A O 0.18060 0.15610 0.04990 1.00000 0.00700
O1B O 0.06980 0.15600 0.73850 1.00000 0.00700
O2A O 0.18440 0.07530 0.59270 1.00000 0.00800
O2B O 0.06520 0.07480 0.19730 1.00000 0.00800
O-H3A O 0.18220 0.25000 0.55300 0.99000 0.00900
F3A F 0.18220 0.25000 0.55300 0.01000 0.00900
O-H3B O 0.06890 0.25000 0.23500 0.99000 0.00900
F3B F 0.06890 0.25000 0.23500 0.01000 0.00900
O4A O 0.31260 -0.00420 0.56180 1.00000 0.01000
O4B O -0.06490 -0.00140 0.26800 1.00000 0.00900
O5A O 0.30560 0.11470 -0.16460 1.00000 0.00900
O5B O -0.05430 0.11350 0.94880 1.00000 0.00900
O6A O 0.29670 0.13000 0.33710 1.00000 0.01000
O6B O -0.04630 0.13300 0.44870 1.00000 0.01100
O7A O 0.29310 0.25000 0.04200 1.00000 0.01000
O7B O -0.04300 0.25000 0.75610 1.00000 0.01100
HA H 0.23300 0.25000 0.54460 0.99000 ?
HB H 0.02210 0.25000 0.22060 0.99000 ?
